data_4517477
loop_
_publ_author_name
'Takahashi, Toshifumi'
'Kurahashi, Takuya'
'Matsubara, Seijiro'

_publ_section_title
;
 Nickel-Catalyzed Intermolecular Carbobromination of Alkynes
;
_journal_issue 6
_journal_name_full 'ACS Catalysis'
_journal_page_first 3773
_journal_page_last 3777
_journal_paper_doi 10.1021/acscatal.0c00980
_journal_volume 10
_journal_year 2020
_chemical_formula_moiety 'C20 H21 Br O'
_chemical_formula_sum 'C20 H21 Br O'
_chemical_formula_weight 357.28
_space_group_crystal_system triclinic
_space_group_IT_number 2
_space_group_name_Hall '-P 1'
_space_group_name_H-M_alt 'P -1'
_atom_sites_solution_hydrogens geom
_atom_sites_solution_primary dual
_audit_creation_date 2019-07-30
_audit_creation_method
;
Olex2 1.2
(compiled 2018.05.29 svn.r3508 for OlexSys, GUI svn.r5506)
;
_cell_angle_alpha 80.749(3)
_cell_angle_beta 86.494(2)
_cell_angle_gamma 89.645(3)
_cell_formula_units_Z 4
_cell_length_a 9.0497(3)
_cell_length_b 11.0964(5)
_cell_length_c 17.4034(5)
_cell_measurement_reflns_used 8966
_cell_measurement_temperature 99.99(10)
_cell_measurement_theta_max 75.2250
_cell_measurement_theta_min 2.5880
_cell_volume 1721.66(11)
_computing_cell_refinement 'CrysAlisPro 1.171.41.27a (Rigaku OD, 2019)'
_computing_data_collection 'CrysAlisPro 1.171.41.27a (Rigaku OD, 2019)'
_computing_data_reduction 'CrysAlisPro 1.171.41.27a (Rigaku OD, 2019)'
_computing_molecular_graphics 'Olex2 (Dolomanov et al., 2009)'
_computing_publication_material 'Olex2 (Dolomanov et al., 2009)'
_computing_structure_refinement 'ShelXL (Sheldrick, 2015)'
_computing_structure_solution 'ShelXT (Sheldrick, 2015)'
_diffrn_ambient_environment N~2~
_diffrn_ambient_temperature 99.99(10)
_diffrn_detector 'Rigaku HyPix-6000 area detector'
_diffrn_detector_area_resol_mean 10.0
_diffrn_detector_type 'HPC area detector'
_diffrn_measured_fraction_theta_full 0.992
_diffrn_measured_fraction_theta_max 0.991
_diffrn_measurement_details
;
List of Runs (angles in degrees, time in seconds):

  # Type    Start    End  Width  t~exp~   \w     \q     \k     \f   Frames
--------------------------------------------------------------------------
  1  \w    -56.00 -10.00   0.50    3.00    --  -39.45 115.00 109.00   92
  2  \w    -41.00 -16.00   0.50   10.00    --  -94.50  45.00  60.00   50
  3  \w    -71.00 -46.00   0.50   10.00    --  -94.50 115.00 109.00   50
  4  \w     -9.00  41.00   0.50    3.00    --  -39.45  19.00  60.00  100
  5  \w    -12.00  45.00   0.50    3.00    --  -39.45  19.00   0.00  114
  6  \w    -11.00  45.00   0.50    3.00    --  -39.45  19.00 -60.00  112
  7  \w    -33.00  39.00   0.50    3.00    --  -39.45  38.00-120.00  144
  8  \w     74.00 116.00   0.50    3.00    --   39.45 168.00-106.00   84
  9  \w     75.00 120.00   0.50   10.00    --  112.44 168.00-106.00   90
 10  \w     68.00 103.00   0.50   10.00    --  112.44 178.00 -30.00   70
 11  \w    108.00 151.00   0.50   10.00    --  112.44 111.00  60.00   86
 12  \w    141.00 166.00   0.50   10.00    --  112.44 115.00 109.00   50
 13  \w    110.00 177.00   0.50   10.00    --  112.44  77.00  90.00  134
 14  \w    108.00 142.00   0.50   10.00    --  112.44 111.00 120.00   68
 15  \w    105.00 160.00   0.50   10.00    --  112.44  77.00 150.00  110
 16  \w     74.00 120.00   0.50    3.00    --   39.45  38.00 120.00   92
 17  \w     47.00  72.00   0.50   10.00    --  112.44 -61.00  30.00   50
 18  \w     42.00  74.00   0.50   10.00    --  112.44 -61.00   0.00   64
 19  \w     51.00 101.00   0.50   10.00    --  112.44 -94.00 -60.00  100
 20  \w     72.00 102.00   0.50   10.00    --  112.44 -94.00-120.00   60
 21  \w     93.00 118.00   0.50   10.00    --  112.44-168.00-124.00   50
 22  \w     52.00 102.00   0.50   10.00    --  112.44 -94.00 -90.00  100
 23  \w     75.00 100.00   0.50   10.00    --  112.44-115.00  19.00   50
 24  \w     76.00 102.00   0.50   10.00    --  112.44 -94.00  30.00   52
 25  \w     44.00 103.00   0.50   10.00    --  112.44-111.00  30.00  118
 26  \w     76.00 101.00   0.50   10.00    --  112.44-111.00 150.00   50
 27  \w     42.00  67.00   0.50   10.00    --  112.44 -94.00  30.00   50
 28  \w     40.00  68.00   0.50   10.00    --  112.44 -61.00  90.00   56
 29  \w     35.00 102.00   0.50   10.00    --  112.44 -94.00 150.00  134
 30  \w     32.00  93.00   0.50    3.00    --   39.45-115.00  19.00  122
 31  \w     97.00 123.00   0.50    3.00    --   39.45-168.00-124.00   52
 32  \w     57.00  88.00   0.50   10.00    --  112.44 -94.00-180.00   62
 33  \w     32.00 101.00   0.50   10.00    --  112.44 -94.00-150.00  138
 34  \w     86.00 113.00   0.50   10.00    --  112.44  45.00-120.00   54
 35  \w    122.00 178.00   0.50   10.00    --  112.44  45.00-120.00  112
 36  \w    120.00 175.00   0.50   10.00    --  112.44  61.00-180.00  110
 37  \w     85.00 170.00   0.50   10.00    --  112.44  61.00 -30.00  170
 38  \w     84.00 176.00   0.50   10.00    --  112.44  45.00 -90.00  184
 39  \w     69.00 135.00   0.50   10.00    --  112.44 178.00-180.00  132
 40  \w     23.00  71.00   0.50    3.00    --   39.45  38.00 120.00   96
 41  \w    -23.00   3.00   0.50    3.00    --   39.45 -19.00  60.00   52
 42  \w   -118.00 -79.00   0.50    3.00    --  -39.45-168.00-124.00   78
 43  \w    -83.00 -54.00   0.50   10.00    --  -94.50-168.00-124.00   58
 44  \w   -120.00 -88.00   0.50   10.00    --  -94.50-115.00  19.00   64
 45  \w   -141.00-111.00   0.50   10.00    --  -94.50 -45.00  60.00   60
 46  \w   -103.00 -76.00   0.50   10.00    --  -94.50 -45.00  60.00   54
 47  \w    -49.00 -21.00   0.50   10.00    --  -94.50  45.00 -30.00   56
 48  \w    -48.00 -22.00   0.50   10.00    --  -94.50  45.00 -60.00   52
 49  \w    -48.00 -20.00   0.50   10.00    --  -94.50  45.00-120.00   56
 50  \w    -98.00 -73.00   0.50    3.00    --  -39.45 168.00-106.00   50
 51  \w    -73.00 -48.00   0.50   10.00    --  -94.50 168.00-106.00   50
 52  \w   -173.00-147.00   0.50   10.00    --  -94.50 -45.00  60.00   52
 53  \w     70.00  95.00   0.50   10.00    --  112.44 178.00 150.00   50
;
_diffrn_measurement_device 'four-circle diffractometer'
_diffrn_measurement_device_type 'Rigaku XtaLAB Synergy-S'
_diffrn_measurement_method '\w scans'
_diffrn_orient_matrix_type 'CrysAlisPro convention (1999,Acta A55,543-557)'
_diffrn_orient_matrix_UB_11 0.0111518000
_diffrn_orient_matrix_UB_12 0.1349418000
_diffrn_orient_matrix_UB_13 -0.0385731000
_diffrn_orient_matrix_UB_21 -0.0250026000
_diffrn_orient_matrix_UB_22 -0.0371906000
_diffrn_orient_matrix_UB_23 -0.0797848000
_diffrn_orient_matrix_UB_31 -0.1683423000
_diffrn_orient_matrix_UB_32 0.0139372000
_diffrn_orient_matrix_UB_33 0.0148437000
_diffrn_radiation_monochromator 'multi-layer mirror optics'
_diffrn_radiation_probe x-ray
_diffrn_radiation_type CuK\a
_diffrn_radiation_wavelength 1.54184
_diffrn_reflns_av_R_equivalents 0.0409
_diffrn_reflns_av_unetI/netI 0.0416
_diffrn_reflns_Laue_measured_fraction_full 0.992
_diffrn_reflns_Laue_measured_fraction_max 0.991
_diffrn_reflns_limit_h_max 8
_diffrn_reflns_limit_h_min -10
_diffrn_reflns_limit_k_max 13
_diffrn_reflns_limit_k_min -13
_diffrn_reflns_limit_l_max 20
_diffrn_reflns_limit_l_min -20
_diffrn_reflns_number 16856
_diffrn_reflns_point_group_measured_fraction_full 0.992
_diffrn_reflns_point_group_measured_fraction_max 0.991
_diffrn_reflns_theta_full 67.684
_diffrn_reflns_theta_max 68.250
_diffrn_reflns_theta_min 2.577
_diffrn_source 'microfocus sealed X-ray tube'
_diffrn_source_type PhotonJet-S
_exptl_absorpt_coefficient_mu 3.233
_exptl_absorpt_correction_T_max 1.00000
_exptl_absorpt_correction_T_min 0.48652
_exptl_absorpt_correction_type multi-scan
_exptl_absorpt_process_details
;
CrysAlisPro 1.171.41.27a (Rigaku Oxford Diffraction, 2019)
Empirical absorption correction using spherical harmonics,
 implemented in SCALE3 ABSPACK scaling algorithm.
;
_exptl_crystal_colour colourless
_exptl_crystal_colour_primary colourless
_exptl_crystal_density_diffrn 1.378
_exptl_crystal_description needle
_exptl_crystal_F_000 736
_exptl_crystal_size_max 0.386
_exptl_crystal_size_mid 0.025
_exptl_crystal_size_min 0.024
_refine_diff_density_max 3.428
_refine_diff_density_min -1.021
_refine_diff_density_rms 0.150
_refine_ls_extinction_method none
_refine_ls_goodness_of_fit_ref 1.083
_refine_ls_hydrogen_treatment constr
_refine_ls_matrix_type full
_refine_ls_number_parameters 401
_refine_ls_number_reflns 6235
_refine_ls_number_restraints 0
_refine_ls_restrained_S_all 1.083
_refine_ls_R_factor_all 0.0932
_refine_ls_R_factor_gt 0.0868
_refine_ls_shift/su_max 0.002
_refine_ls_shift/su_mean 0.000
_refine_ls_structure_factor_coef Fsqd
_refine_ls_weighting_details 'w=1/[\s^2^(Fo^2^)+(0.1228P)^2^+9.7447P] where P=(Fo^2^+2Fc^2^)/3'
_refine_ls_weighting_scheme calc
_refine_ls_wR_factor_gt 0.2355
_refine_ls_wR_factor_ref 0.2403
_reflns_Friedel_coverage 0.000
_reflns_number_gt 5492
_reflns_number_total 6235
_reflns_threshold_expression 'I > 2\s(I)'
_cod_data_source_file cs0c00980_si_003.cif
_cod_data_source_block product_2
_cod_depositor_comments
;Adding full bibliography for 4517476--4517477.cif.

 Adding full bibliography for 4517476--4517477.cif.
;
_cod_database_code 4517477
_shelx_shelxl_version_number 2018/3
_chemical_oxdiff_formula 'C20 H21 O Br'
_shelx_space_group_comment
;
The symmetry employed for this shelxl refinement is uniquely defined
by the following loop, which should always be used as a source of
symmetry information in preference to the above space-group names.
They are only intended as comments.
;
_diffrn_oxdiff_digest_frames
;
014a15fbb235bf629a2954f11b72016ed6043440ab3
;
_reflns_odcompleteness_completeness 99.13
_reflns_odcompleteness_iscentric 1
_reflns_odcompleteness_theta 68.13
_olex2_refinement_description
;
1. Fixed Uiso
 At 1.2 times of:
  All C(H) groups, All C(H,H) groups
 At 1.5 times of:
  All C(H,H,H) groups
2.a Secondary CH2 refined with riding coordinates:
 C17(H17A,H17B), C19(H19A,H19B), C37(H37A,H37B), C18(H18A,H18B), C39(H39A,
 H39B), C38(H38A,H38B)
2.b Aromatic/amide H refined with riding coordinates:
 C13(H13), C11(H11), C14(H14), C10(H10), C30(H30), C34(H34), C6(H6), C4(H4),
 C31(H31), C5(H5), C33(H33), C28(H28), C25(H25), C8(H8), C27(H27), C26(H26),
 C24(H24), C7(H7)
2.c Idealised Me refined as rotating group:
 C36(H36A,H36B,H36C), C16(H16A,H16B,H16C), C20(H20A,H20B,H20C), C40(H40A,H40B,
 H40C)
;
_olex2_submission_special_instructions 'No special instructions were received'
_oxdiff_exptl_absorpt_empirical_details
;
Empirical correction (ABSPACK) includes:
- Absorption correction using spherical harmonics
- Frame scaling
;
_oxdiff_exptl_absorpt_empirical_full_max 1.856
_oxdiff_exptl_absorpt_empirical_full_min 0.529

loop_
_space_group_symop_operation_xyz
'x, y, z'
'-x, -y, -z'

loop_
_atom_site_label
_atom_site_type_symbol
_atom_site_fract_x
_atom_site_fract_y
_atom_site_fract_z
_atom_site_U_iso_or_equiv
_atom_site_adp_type
_atom_site_occupancy
_atom_site_site_symmetry_order
_atom_site_calc_flag
_atom_site_refinement_flags_posn
_atom_site_refinement_flags_adp
_atom_site_refinement_flags_occupancy
_atom_site_disorder_assembly
_atom_site_disorder_group
Br1 Br 0.88940(8) 0.33580(7) 0.93949(4) 0.0450(3) Uani 1 1 d . . . . .
Br2 Br 0.39795(7) 0.96124(8) 0.92693(4) 0.0446(3) Uani 1 1 d . . . . .
O1 O 0.5005(6) 0.6655(5) 0.4839(3) 0.0538(13) Uani 1 1 d . . . . .
O2 O -0.0046(6) 0.8342(5) 0.4817(3) 0.0507(13) Uani 1 1 d . . . . .
C29 C 0.2857(6) 0.8475(6) 0.7165(4) 0.0327(13) Uani 1 1 d . . . . .
C9 C 0.7834(7) 0.5447(6) 0.7244(4) 0.0339(14) Uani 1 1 d . . . . .
C13 C 0.6145(7) 0.5424(6) 0.6209(4) 0.0354(14) Uani 1 1 d . . . . .
H13 H 0.543966 0.500333 0.596741 0.042 Uiso 1 1 calc R . . . .
C11 C 0.7565(7) 0.7224(6) 0.6264(4) 0.0364(14) Uani 1 1 d . . . . .
H11 H 0.781749 0.804870 0.606090 0.044 Uiso 1 1 calc R . . . .
C14 C 0.6777(7) 0.4847(6) 0.6879(4) 0.0375(14) Uani 1 1 d . . . . .
H14 H 0.649036 0.403386 0.709381 0.045 Uiso 1 1 calc R . . . .
C10 C 0.8208(7) 0.6635(6) 0.6919(4) 0.0360(14) Uani 1 1 d . . . . .
H10 H 0.892698 0.705473 0.715218 0.043 Uiso 1 1 calc R . . . .
C21 C 0.2916(7) 0.9074(6) 0.8459(4) 0.0341(13) Uani 1 1 d . . . . .
C30 C 0.3235(7) 0.7411(6) 0.6887(4) 0.0350(14) Uani 1 1 d . . . . .
H30 H 0.395130 0.687927 0.713484 0.042 Uiso 1 1 calc R . . . .
C1 C 0.7851(7) 0.4265(6) 0.8560(4) 0.0382(14) Uani 1 1 d . . . . .
C34 C 0.1819(7) 0.9258(6) 0.6787(4) 0.0344(13) Uani 1 1 d . . . . .
H34 H 0.156025 0.999317 0.697609 0.041 Uiso 1 1 calc R . . . .
C3 C 0.6240(7) 0.4329(6) 0.8766(4) 0.0351(14) Uani 1 1 d . . . . .
C23 C 0.1301(6) 0.8939(6) 0.8675(3) 0.0322(13) Uani 1 1 d . . . . .
C32 C 0.1528(7) 0.7902(6) 0.5860(4) 0.0350(14) Uani 1 1 d . . . . .
C35 C 0.0793(7) 0.7607(7) 0.5164(4) 0.0425(16) Uani 1 1 d . . . . .
C22 C 0.3668(7) 0.8811(6) 0.7830(4) 0.0344(13) Uani 1 1 d . . . . .
C6 C 0.3310(9) 0.4494(8) 0.9280(4) 0.0467(17) Uani 1 1 d . . . . .
H6 H 0.231719 0.454670 0.948248 0.056 Uiso 1 1 calc R . . . .
C4 C 0.5585(7) 0.5463(6) 0.8790(4) 0.0358(14) Uani 1 1 d . . . . .
H4 H 0.614605 0.618969 0.862590 0.043 Uiso 1 1 calc R . . . .
C31 C 0.2560(7) 0.7116(6) 0.6239(4) 0.0358(14) Uani 1 1 d . . . . .
H31 H 0.280603 0.637511 0.605503 0.043 Uiso 1 1 calc R . . . .
C15 C 0.5813(7) 0.7230(7) 0.5188(4) 0.0408(15) Uani 1 1 d . . . . .
C5 C 0.4096(8) 0.5532(7) 0.9057(4) 0.0426(16) Uani 1 1 d . . . . .
H5 H 0.364735 0.630207 0.908120 0.051 Uiso 1 1 calc R . . . .
C33 C 0.1163(7) 0.8976(6) 0.6140(4) 0.0368(14) Uani 1 1 d . . . . .
H33 H 0.046199 0.951813 0.588741 0.044 Uiso 1 1 calc R . . . .
C28 C 0.0481(7) 0.9899(7) 0.8905(4) 0.0382(14) Uani 1 1 d . . . . .
H28 H 0.094383 1.066589 0.890370 0.046 Uiso 1 1 calc R . . . .
C12 C 0.6538(7) 0.6602(6) 0.5898(4) 0.0354(14) Uani 1 1 d . . . . .
C25 C -0.0878(8) 0.7666(8) 0.8924(4) 0.0458(17) Uani 1 1 d . . . . .
H25 H -0.134306 0.689840 0.893395 0.055 Uiso 1 1 calc R . . . .
C2 C 0.8614(7) 0.4813(6) 0.7920(4) 0.0357(14) Uani 1 1 d . . . . .
C8 C 0.5379(8) 0.3280(7) 0.8977(4) 0.0413(15) Uani 1 1 d . . . . .
H8 H 0.580738 0.250205 0.895136 0.050 Uiso 1 1 calc R . . . .
C27 C -0.1013(8) 0.9740(8) 0.9137(4) 0.0452(17) Uani 1 1 d . . . . .
H27 H -0.158613 1.039762 0.928143 0.054 Uiso 1 1 calc R . . . .
C17 C 1.0289(7) 0.4787(7) 0.7794(4) 0.0393(15) Uani 1 1 d . . . . .
H17A H 1.062537 0.554533 0.744855 0.047 Uiso 1 1 calc R . . . .
H17B H 1.073394 0.476902 0.830125 0.047 Uiso 1 1 calc R . . . .
C26 C -0.1651(8) 0.8598(8) 0.9154(4) 0.0492(19) Uani 1 1 d . . . . .
H26 H -0.265995 0.847305 0.933290 0.059 Uiso 1 1 calc R . . . .
C24 C 0.0615(7) 0.7833(7) 0.8670(4) 0.0375(14) Uani 1 1 d . . . . .
H24 H 0.115695 0.718377 0.849430 0.045 Uiso 1 1 calc R . . . .
C19 C 1.2497(8) 0.3745(7) 0.7197(5) 0.0463(17) Uani 1 1 d . . . . .
H19A H 1.268657 0.440087 0.674410 0.056 Uiso 1 1 calc R . . . .
H19B H 1.305151 0.394956 0.763185 0.056 Uiso 1 1 calc R . . . .
C7 C 0.3890(8) 0.3362(8) 0.9225(4) 0.0490(18) Uani 1 1 d . . . . .
H7 H 0.329050 0.264922 0.935254 0.059 Uiso 1 1 calc R . . . .
C37 C 0.5342(7) 0.8872(7) 0.7697(4) 0.0423(16) Uani 1 1 d . . . . .
H37A H 0.579809 0.861624 0.819978 0.051 Uiso 1 1 calc R . . . .
H37B H 0.566636 0.829420 0.734217 0.051 Uiso 1 1 calc R . . . .
C36 C 0.1149(11) 0.6413(8) 0.4907(5) 0.059(2) Uani 1 1 d . . . . .
H36A H 0.047326 0.627029 0.451177 0.089 Uiso 1 1 calc GR . . . .
H36B H 0.103495 0.575579 0.535600 0.089 Uiso 1 1 calc GR . . . .
H36C H 0.217136 0.642935 0.468526 0.089 Uiso 1 1 calc GR . . . .
C18 C 1.0829(8) 0.3709(7) 0.7439(5) 0.0455(16) Uani 1 1 d . . . . .
H18A H 1.026855 0.366052 0.697376 0.055 Uiso 1 1 calc R . . . .
H18B H 1.061195 0.295693 0.781903 0.055 Uiso 1 1 calc R . . . .
C39 C 0.7548(8) 1.0183(7) 0.7105(5) 0.0472(17) Uani 1 1 d . . . . .
H39A H 0.810113 0.969194 0.751837 0.057 Uiso 1 1 calc R . . . .
H39B H 0.772168 0.982390 0.662210 0.057 Uiso 1 1 calc R . . . .
C38 C 0.5865(8) 1.0121(8) 0.7354(5) 0.0504(18) Uani 1 1 d . . . . .
H38A H 0.565625 1.067421 0.774001 0.061 Uiso 1 1 calc R . . . .
H38B H 0.529969 1.041926 0.689173 0.061 Uiso 1 1 calc R . . . .
C16 C 0.6105(11) 0.8560(8) 0.4928(5) 0.059(2) Uani 1 1 d . . . . .
H16A H 0.716728 0.869312 0.480055 0.088 Uiso 1 1 calc GR . . . .
H16B H 0.578067 0.901271 0.534679 0.088 Uiso 1 1 calc GR . . . .
H16C H 0.555809 0.884741 0.446445 0.088 Uiso 1 1 calc GR . . . .
C20 C 1.3060(11) 0.2571(9) 0.6987(6) 0.066(2) Uani 1 1 d . . . . .
H20A H 1.242579 0.230206 0.661012 0.100 Uiso 1 1 calc GR . . . .
H20B H 1.305159 0.195124 0.745733 0.100 Uiso 1 1 calc GR . . . .
H20C H 1.407472 0.268513 0.675619 0.100 Uiso 1 1 calc GR . . . .
C40 C 0.8121(11) 1.1474(9) 0.6965(6) 0.067(2) Uani 1 1 d . . . . .
H40A H 0.754024 1.197245 0.657568 0.101 Uiso 1 1 calc GR . . . .
H40B H 0.916255 1.148283 0.677361 0.101 Uiso 1 1 calc GR . . . .
H40C H 0.803281 1.180700 0.745400 0.101 Uiso 1 1 calc GR . . . .

loop_
_atom_site_aniso_label
_atom_site_aniso_U_11
_atom_site_aniso_U_22
_atom_site_aniso_U_33
_atom_site_aniso_U_23
_atom_site_aniso_U_13
_atom_site_aniso_U_12
Br1 0.0351(4) 0.0595(5) 0.0402(4) -0.0032(3) -0.0147(3) 0.0116(3)
Br2 0.0270(4) 0.0740(5) 0.0381(4) -0.0220(3) -0.0092(3) -0.0031(3)
O1 0.055(3) 0.066(3) 0.045(3) -0.012(3) -0.026(2) 0.004(3)
O2 0.048(3) 0.070(3) 0.036(3) -0.010(2) -0.018(2) 0.006(3)
C29 0.022(3) 0.048(4) 0.029(3) -0.007(3) -0.005(2) -0.002(2)
C9 0.023(3) 0.052(4) 0.029(3) -0.015(3) -0.006(2) 0.007(3)
C13 0.024(3) 0.048(4) 0.037(3) -0.015(3) -0.009(2) 0.005(3)
C11 0.031(3) 0.044(4) 0.035(3) -0.009(3) -0.002(3) 0.002(3)
C14 0.031(3) 0.042(4) 0.039(3) -0.006(3) -0.005(3) -0.002(3)
C10 0.027(3) 0.049(4) 0.034(3) -0.012(3) -0.007(2) -0.001(3)
C21 0.028(3) 0.041(3) 0.035(3) -0.011(3) -0.009(2) 0.002(3)
C30 0.028(3) 0.045(4) 0.034(3) -0.008(3) -0.008(2) 0.002(3)
C1 0.029(3) 0.047(4) 0.041(4) -0.010(3) -0.012(3) 0.006(3)
C34 0.029(3) 0.042(3) 0.033(3) -0.009(3) -0.003(2) -0.001(3)
C3 0.025(3) 0.048(4) 0.033(3) -0.006(3) -0.010(2) 0.003(3)
C23 0.022(3) 0.048(4) 0.028(3) -0.008(3) -0.007(2) 0.002(2)
C32 0.027(3) 0.048(4) 0.031(3) -0.008(3) -0.003(2) -0.004(3)
C35 0.031(3) 0.062(4) 0.035(3) -0.006(3) -0.010(3) -0.008(3)
C22 0.025(3) 0.044(3) 0.036(3) -0.010(3) -0.007(2) 0.000(2)
C6 0.044(4) 0.066(5) 0.028(3) -0.006(3) 0.006(3) -0.004(3)
C4 0.024(3) 0.048(4) 0.036(3) -0.009(3) -0.009(2) 0.005(3)
C31 0.033(3) 0.045(4) 0.031(3) -0.011(3) -0.004(3) -0.001(3)
C15 0.033(3) 0.061(4) 0.031(3) -0.012(3) -0.008(3) 0.007(3)
C5 0.032(3) 0.059(4) 0.038(4) -0.008(3) -0.010(3) 0.009(3)
C33 0.023(3) 0.050(4) 0.036(3) -0.004(3) -0.004(2) -0.001(3)
C28 0.029(3) 0.056(4) 0.034(3) -0.015(3) -0.008(3) 0.003(3)
C12 0.029(3) 0.048(4) 0.032(3) -0.012(3) -0.007(2) 0.006(3)
C25 0.031(3) 0.063(5) 0.041(4) 0.004(3) -0.015(3) -0.013(3)
C2 0.027(3) 0.041(3) 0.042(4) -0.012(3) -0.011(3) 0.006(3)
C8 0.036(4) 0.051(4) 0.036(3) -0.006(3) -0.006(3) 0.000(3)
C27 0.034(4) 0.072(5) 0.033(3) -0.018(3) -0.006(3) 0.011(3)
C17 0.027(3) 0.056(4) 0.037(3) -0.007(3) -0.015(3) 0.004(3)
C26 0.034(4) 0.083(6) 0.031(3) -0.011(3) 0.005(3) -0.014(4)
C24 0.029(3) 0.052(4) 0.033(3) -0.009(3) -0.010(3) 0.003(3)
C19 0.037(4) 0.052(4) 0.050(4) -0.006(3) -0.006(3) 0.005(3)
C7 0.041(4) 0.063(5) 0.041(4) 0.001(3) -0.007(3) -0.016(3)
C37 0.026(3) 0.064(4) 0.040(4) -0.014(3) -0.008(3) 0.000(3)
C36 0.078(6) 0.061(5) 0.042(4) -0.012(4) -0.025(4) -0.015(4)
C18 0.034(4) 0.054(4) 0.050(4) -0.010(3) -0.006(3) 0.002(3)
C39 0.038(4) 0.050(4) 0.054(4) -0.010(3) 0.000(3) 0.003(3)
C38 0.035(4) 0.056(5) 0.060(5) -0.010(4) -0.003(3) 0.005(3)
C16 0.077(6) 0.056(5) 0.045(4) -0.006(4) -0.031(4) 0.007(4)
C20 0.058(5) 0.060(5) 0.077(6) -0.003(4) 0.013(5) 0.010(4)
C40 0.058(5) 0.069(6) 0.077(6) -0.019(5) 0.008(5) -0.016(4)

loop_
_atom_type_symbol
_atom_type_description
_atom_type_scat_dispersion_real
_atom_type_scat_dispersion_imag
_atom_type_scat_source
C C 0.0181 0.0091 'International Tables Vol C Tables 4.2.6.8 and 6.1.1.4'
H H 0.0000 0.0000 'International Tables Vol C Tables 4.2.6.8 and 6.1.1.4'
Br Br -0.6763 1.2805 'International Tables Vol C Tables 4.2.6.8 and 6.1.1.4'
O O 0.0492 0.0322 'International Tables Vol C Tables 4.2.6.8 and 6.1.1.4'

loop_
_exptl_crystal_face_index_h
_exptl_crystal_face_index_k
_exptl_crystal_face_index_l
_exptl_crystal_face_perp_dist
-6 0 0 0.1911
6 0 0 0.1911
0 -7 -6 0.0160
0 7 6 0.0090
-6 1 1 0.1884
6 -1 -1 0.1884
0 3 -9 0.0121
0 -3 9 0.0121

loop_
_geom_angle_atom_site_label_1
_geom_angle_atom_site_label_2
_geom_angle_atom_site_label_3
_geom_angle
_geom_angle_site_symmetry_1
_geom_angle_site_symmetry_3
_geom_angle_publ_flag
C30 C29 C34 119.5(6) . . ?
C30 C29 C22 118.8(6) . . ?
C34 C29 C22 121.5(6) . . ?
C14 C9 C2 121.8(6) . . ?
C10 C9 C14 117.7(6) . . ?
C10 C9 C2 120.3(6) . . ?
C12 C13 C14 120.1(6) . . ?
C10 C11 C12 119.8(6) . . ?
C13 C14 C9 121.0(6) . . ?
C11 C10 C9 121.7(6) . . ?
C23 C21 Br2 111.9(4) . . ?
C22 C21 Br2 119.0(5) . . ?
C22 C21 C23 128.9(6) . . ?
C29 C30 C31 119.8(6) . . ?
C3 C1 Br1 111.9(5) . . ?
C2 C1 Br1 119.4(5) . . ?
C2 C1 C3 128.5(6) . . ?
C33 C34 C29 120.7(6) . . ?
C4 C3 C1 119.3(6) . . ?
C8 C3 C1 121.6(6) . . ?
C8 C3 C4 119.0(6) . . ?
C28 C23 C21 121.0(6) . . ?
C24 C23 C21 119.5(6) . . ?
C24 C23 C28 119.4(6) . . ?
C31 C32 C35 121.5(6) . . ?
C33 C32 C35 119.3(6) . . ?
C33 C32 C31 119.1(6) . . ?
O2 C35 C32 120.2(7) . . ?
O2 C35 C36 122.0(6) . . ?
C36 C35 C32 117.8(6) . . ?
C29 C22 C37 115.0(5) . . ?
C21 C22 C29 120.0(6) . . ?
C21 C22 C37 124.9(6) . . ?
C5 C6 C7 122.5(7) . . ?
C3 C4 C5 120.0(7) . . ?
C32 C31 C30 120.6(6) . . ?
O1 C15 C12 120.1(7) . . ?
O1 C15 C16 121.5(6) . . ?
C16 C15 C12 118.3(6) . . ?
C6 C5 C4 119.3(7) . . ?
C34 C33 C32 120.2(6) . . ?
C23 C28 C27 120.2(7) . . ?
C13 C12 C11 119.7(6) . . ?
C13 C12 C15 119.6(6) . . ?
C11 C12 C15 120.7(6) . . ?
C26 C25 C24 119.7(7) . . ?
C9 C2 C17 114.8(6) . . ?
C1 C2 C9 120.6(6) . . ?
C1 C2 C17 124.6(6) . . ?
C3 C8 C7 120.5(7) . . ?
C26 C27 C28 118.6(7) . . ?
C18 C17 C2 112.8(6) . . ?
C25 C26 C27 121.8(7) . . ?
C23 C24 C25 120.2(7) . . ?
C20 C19 C18 113.1(7) . . ?
C6 C7 C8 118.6(7) . . ?
C38 C37 C22 111.9(6) . . ?
C17 C18 C19 114.2(6) . . ?
C40 C39 C38 111.8(7) . . ?
C37 C38 C39 113.3(6) . . ?

loop_
_geom_bond_atom_site_label_1
_geom_bond_atom_site_label_2
_geom_bond_distance
_geom_bond_site_symmetry_2
_geom_bond_publ_flag
Br1 C1 1.924(7) . ?
Br2 C21 1.928(6) . ?
O1 C15 1.223(9) . ?
O2 C35 1.224(9) . ?
C29 C30 1.380(9) . ?
C29 C34 1.397(9) . ?
C29 C22 1.506(8) . ?
C9 C14 1.407(9) . ?
C9 C10 1.384(10) . ?
C9 C2 1.486(9) . ?
C13 C14 1.390(9) . ?
C13 C12 1.372(10) . ?
C11 C10 1.379(9) . ?
C11 C12 1.403(9) . ?
C21 C23 1.489(9) . ?
C21 C22 1.324(9) . ?
C30 C31 1.399(9) . ?
C1 C3 1.484(9) . ?
C1 C2 1.335(10) . ?
C34 C33 1.383(9) . ?
C3 C4 1.394(9) . ?
C3 C8 1.391(10) . ?
C23 C28 1.392(9) . ?
C23 C24 1.380(10) . ?
C32 C35 1.498(9) . ?
C32 C31 1.395(9) . ?
C32 C33 1.390(10) . ?
C35 C36 1.492(12) . ?
C22 C37 1.519(9) . ?
C6 C5 1.347(11) . ?
C6 C7 1.374(12) . ?
C4 C5 1.404(9) . ?
C15 C12 1.503(9) . ?
C15 C16 1.493(12) . ?
C28 C27 1.392(10) . ?
C25 C26 1.345(12) . ?
C25 C24 1.399(10) . ?
C2 C17 1.519(9) . ?
C8 C7 1.397(10) . ?
C27 C26 1.391(12) . ?
C17 C18 1.499(10) . ?
C19 C18 1.542(10) . ?
C19 C20 1.488(12) . ?
C37 C38 1.487(11) . ?
C39 C38 1.556(10) . ?
C39 C40 1.504(12) . ?

loop_
_exptl_oxdiff_crystal_face_indexfrac_h
_exptl_oxdiff_crystal_face_indexfrac_k
_exptl_oxdiff_crystal_face_indexfrac_l
_exptl_oxdiff_crystal_face_x
_exptl_oxdiff_crystal_face_y
_exptl_oxdiff_crystal_face_z
-5.8450 -0.3684 0.2224 -0.1235 0.1421 0.9821
5.8450 0.3684 -0.2224 0.1235 -0.1421 -0.9821
-0.0127 -6.5382 -6.3154 -0.6388 0.7473 -0.1827
0.0127 6.5382 6.3154 0.6388 -0.7473 0.1827
-5.7735 1.0799 0.6979 0.0544 0.0485 0.9973
5.7735 -1.0799 -0.6979 -0.0544 -0.0485 -0.9973
-0.0828 2.9175 -9.4493 0.7573 0.6475 -0.0857
0.0828 -2.9175 9.4493 -0.7573 -0.6475 0.0857
